data_1522589
loop_
_publ_author_name
'Niemann, S.'
'Jeitschko, W.'

_publ_section_title
;
 Ternary aluminides A6 T4 Al43 with A= Y, Nd, Sm, Gd-Lu, Th, U and T= Cr,
 Mo, W
;
_journal_name_full 'Zeitschrift fuer Metallkunde'
_journal_page_first 345
_journal_page_last 349
_journal_volume 85
_journal_year 1994
_chemical_formula_sum 'Al42.9 Ho6 Mo4.1'
_space_group_IT_number 193
_symmetry_space_group_name_Hall '-P 6c 2'
_symmetry_space_group_name_H-M 'P 63/m c m'
_cell_angle_alpha 90
_cell_angle_beta 90
_cell_angle_gamma 120
_cell_formula_units_Z 2
_cell_length_a 10.968
_cell_length_b 10.968
_cell_length_c 17.666
_cell_volume 1840.449
_citation_journal_id_ASTM ZEMTAE
_cod_data_source_file Niemann_ZEMTAE_1994_1334.cif
_cod_data_source_block Al42.9Ho6Mo4.1
_cod_database_code 1522589

loop_
_symmetry_equiv_pos_as_xyz
x,y,z
x-y,x,z+1/2
-y,x-y,z
-x,-y,z+1/2
-x+y,-x,z
y,-x+y,z+1/2
-y,-x,-z
x-y,-y,-z+1/2
x,x-y,-z
y,x,-z+1/2
-x+y,y,-z
-x,-x+y,-z+1/2
-x,-y,-z
-x+y,-x,-z-1/2
y,-x+y,-z
x,y,-z-1/2
x-y,x,-z
-y,x-y,-z-1/2
y,x,z
-x+y,y,z-1/2
-x,-x+y,z
-y,-x,z-1/2
x-y,-y,z
x,x-y,z-1/2

loop_
_atom_site_label
_atom_site_type_symbol
_atom_site_fract_x
_atom_site_fract_y
_atom_site_fract_z
_atom_site_occupancy
_atom_site_U_iso_or_equiv
Mo3 Mo 0.3333 0.6667 0.12624 0.028 0.0
Al2 Al 0.1599 0 0.61438 1 0.0
Ho1 Ho 0.53102 0 0.0952 1 0.0
Al1 Al 0.15832 0.39459 0.16348 1 0.0
Mo2 Mo 0 0 0 1 0.0
Al6 Al 0.3333 0.6667 0.12624 0.972 0.0
Al5 Al 0.24704 0.49408 0 1 0.0
Al3 Al 0.255 0 0.03009 1 0.0
Al7 Al 0.1481 0 0.25 1 0.0
Al4 Al 0.147 0.5959 0.25 1 0.0
Mo1 Mo 0.73038 0 0.25 1 0.0
